data_7015493
loop_
_publ_author_name
'Xu, Hai-Bing'
'Li, Jia'
'Shi, Lin-Xi'
'Chen, Zhong-Ning'

_publ_section_title
;
 Sensitized luminescence in dinuclear lanthanide(iii) complexes of
 bridging 8-hydroxyquinoline derivatives with different electronic
 properties.
;
_journal_issue 20
_journal_name_full 'Dalton transactions (Cambridge, England : 2003)'
_journal_page_first 5549
_journal_page_last 5556
_journal_paper_doi 10.1039/c0dt01663b
_journal_volume 40
_journal_year 2011
_chemical_formula_sum 'C66 H50 F36 N4 Nd2 O18'
_chemical_formula_weight 2159.58
_chemical_name_systematic
;
?
;
_space_group_IT_number 15
_symmetry_cell_setting monoclinic
_symmetry_space_group_name_Hall '-C 2yc'
_symmetry_space_group_name_H-M 'C 1 2/c 1'
_atom_sites_solution_hydrogens geom
_atom_sites_solution_primary direct
_atom_sites_solution_secondary difmap
_audit_creation_method SHELXL-97
_cell_angle_alpha 90.00
_cell_angle_beta 105.126(5)
_cell_angle_gamma 90.00
_cell_formula_units_Z 4
_cell_length_a 27.259(7)
_cell_length_b 14.464(3)
_cell_length_c 23.046(5)
_cell_measurement_reflns_used 10085
_cell_measurement_temperature 293(2)
_cell_measurement_theta_max 27.4797
_cell_measurement_theta_min 3.2135
_cell_volume 8772(3)
_computing_cell_refinement 'Bruker XSCANS'
_computing_data_collection 'Bruker XSCANS'
_computing_data_reduction 'Bruker SHELXTL'
_computing_molecular_graphics 'Bruker SHELXTL'
_computing_publication_material 'Bruker SHELXTL'
_computing_structure_refinement 'SHELXL-97 (Sheldrick, 1997)'
_computing_structure_solution 'SHELXS-97 (Sheldrick, 1990)'
_diffrn_ambient_temperature 293(2)
_diffrn_detector_area_resol_mean 28.5714
_diffrn_measured_fraction_theta_full 0.932
_diffrn_measured_fraction_theta_max 0.932
_diffrn_measurement_device_type 'SATURN70 CCD/AFC'
_diffrn_measurement_method CCD_Profile_fitting
_diffrn_radiation_monochromator graphite
_diffrn_radiation_source 'fine-focus sealed tube'
_diffrn_radiation_type MoK\a
_diffrn_radiation_wavelength 0.71073
_diffrn_reflns_av_R_equivalents 0.0280
_diffrn_reflns_av_sigmaI/netI 0.0452
_diffrn_reflns_limit_h_max 31
_diffrn_reflns_limit_h_min -32
_diffrn_reflns_limit_k_max 17
_diffrn_reflns_limit_k_min -14
_diffrn_reflns_limit_l_max 27
_diffrn_reflns_limit_l_min -27
_diffrn_reflns_number 24726
_diffrn_reflns_theta_full 25.00
_diffrn_reflns_theta_max 25.00
_diffrn_reflns_theta_min 2.07
_diffrn_standards_number 9859
_exptl_absorpt_coefficient_mu 1.309
_exptl_absorpt_correction_T_max 1.0000
_exptl_absorpt_correction_T_min 0.5158
_exptl_absorpt_correction_type multi-scan
_exptl_absorpt_process_details
;
R.H. Blessing, Acta Cryst. (1995), A51, 33-38
;
_exptl_crystal_colour red
_exptl_crystal_density_diffrn 1.635
_exptl_crystal_density_method 'not measured'
_exptl_crystal_description block
_exptl_crystal_F_000 4248
_exptl_crystal_size_max 0.52
_exptl_crystal_size_mid 0.40
_exptl_crystal_size_min 0.36
_refine_diff_density_max 1.371
_refine_diff_density_min -0.975
_refine_diff_density_rms 0.136
_refine_ls_extinction_coef 0.0066(8)
_refine_ls_extinction_expression Fc^*^=kFc[1+0.001xFc^2^\l^3^/sin(2\q)]^-1/4^
_refine_ls_extinction_method SHELXL
_refine_ls_goodness_of_fit_ref 1.103
_refine_ls_hydrogen_treatment constr
_refine_ls_matrix_type full
_refine_ls_number_parameters 734
_refine_ls_number_reflns 7207
_refine_ls_number_restraints 450
_refine_ls_restrained_S_all 1.180
_refine_ls_R_factor_all 0.0686
_refine_ls_R_factor_gt 0.0578
_refine_ls_shift/su_max 0.001
_refine_ls_shift/su_mean 0.000
_refine_ls_structure_factor_coef Fsqd
_refine_ls_weighting_details 'calc w=1/[\s^2^(Fo^2^)+(0.1013P)^2^+31.0498P] where P=(Fo^2^+2Fc^2^)/3'
_refine_ls_weighting_scheme calc
_refine_ls_wR_factor_gt 0.1525
_refine_ls_wR_factor_ref 0.1747
_reflns_number_gt 6286
_reflns_number_total 7207
_reflns_threshold_expression >2sigma(I)
_cod_data_source_file c0dt01663b.txt
_cod_data_source_block 4
_cod_depositor_comments
;
The following automatic conversions were performed:
'_exptl_absorpt_correction_type' value 'Multi-scan' changed to
'multi-scan' according to
'/home/saulius/struct/CIF-dictionaries/cif_core.dic' dictionary named
'cif_core.dic' version 2.4.1 from 2010-06-29.

Automatic conversion script
Id: cif_fix_enum 1555 2011-01-17 13:19:09Z saulius 
;
_cod_original_cell_volume 8771(4)
_cod_original_sg_symbol_H-M C2/c
_cod_database_code 7015493

loop_
_symmetry_equiv_pos_as_xyz
'x, y, z'
'-x, y, -z+1/2'
'x+1/2, y+1/2, z'
'-x+1/2, y+1/2, -z+1/2'
'-x, -y, -z'
'x, -y, z-1/2'
'-x+1/2, -y+1/2, -z'
'x+1/2, -y+1/2, z-1/2'

loop_
_atom_site_label
_atom_site_type_symbol
_atom_site_fract_x
_atom_site_fract_y
_atom_site_fract_z
_atom_site_U_iso_or_equiv
_atom_site_adp_type
_atom_site_occupancy
_atom_site_symmetry_multiplicity
_atom_site_calc_flag
_atom_site_refinement_flags
_atom_site_disorder_assembly
_atom_site_disorder_group
Nd1 Nd 0.195518(11) 0.148243(18) 0.483028(11) 0.0470(2) Uani 1 1 d . . .
F1 F 0.1653(8) 0.0197(7) 0.2692(7) 0.150(6) Uani 0.50 1 d PDU A 1
F2 F 0.1993(6) 0.1497(13) 0.2601(9) 0.147(6) Uani 0.50 1 d PDU A 1
F3 F 0.1213(6) 0.1256(14) 0.2201(5) 0.158(6) Uani 0.50 1 d PDU A 1
F1' F 0.1370(8) 0.0338(11) 0.2445(8) 0.167(6) Uani 0.50 1 d PDU A 2
F2' F 0.2083(5) 0.0960(14) 0.2748(8) 0.151(6) Uani 0.50 1 d PDU A 2
F3' F 0.1462(9) 0.1747(11) 0.2267(7) 0.159(6) Uani 0.50 1 d PDU A 2
F4 F -0.0034(5) 0.1553(14) 0.3331(8) 0.164(7) Uani 0.50 1 d PDU A 1
F5 F 0.0176(7) 0.2958(15) 0.3362(12) 0.198(9) Uani 0.50 1 d PDU A 1
F6 F 0.0112(6) 0.2242(16) 0.4165(6) 0.139(7) Uani 0.50 1 d PDU A 1
F4' F -0.0021(8) 0.2188(19) 0.3140(6) 0.173(8) Uani 0.50 1 d PDU A 2
F5' F 0.0269(6) 0.3068(11) 0.3894(10) 0.155(6) Uani 0.50 1 d PDU A 2
F6' F 0.0079(9) 0.1711(16) 0.4054(10) 0.172(8) Uani 0.50 1 d PDU A 2
F7 F 0.3297(8) 0.0099(14) 0.3881(7) 0.135(6) Uani 0.50 1 d PDU B 1
F8 F 0.3327(13) -0.1216(15) 0.4215(11) 0.152(8) Uani 0.50 1 d PDU B 1
F9 F 0.3591(6) -0.0135(13) 0.4774(8) 0.139(6) Uani 0.50 1 d PDU B 1
F7' F 0.3213(13) -0.1203(16) 0.4009(8) 0.120(6) Uani 0.50 1 d PDU C 2
F8' F 0.3483(7) -0.0814(15) 0.4938(8) 0.160(7) Uani 0.50 1 d PDU C 2
F9' F 0.3481(7) 0.0156(11) 0.4241(10) 0.128(5) Uani 0.50 1 d PDU C 2
F10 F 0.0977(6) -0.1325(12) 0.4033(11) 0.170(6) Uani 0.50 1 d PDU D 1
F11 F 0.1449(9) -0.1774(16) 0.3481(7) 0.194(7) Uani 0.50 1 d PDU D 1
F12 F 0.1576(8) -0.2250(10) 0.4376(9) 0.174(6) Uani 0.50 1 d PDU D 1
F10' F 0.1049(7) -0.1160(12) 0.3613(9) 0.178(7) Uani 0.50 1 d PDU D 2
F11' F 0.1617(8) -0.2162(12) 0.3721(9) 0.177(6) Uani 0.50 1 d PDU D 2
F12' F 0.1274(9) -0.1931(15) 0.4431(8) 0.189(7) Uani 0.50 1 d PDU D 2
F13 F 0.2520(12) -0.1640(14) 0.5677(8) 0.190(9) Uani 0.50 1 d PDU E 1
F14 F 0.2860(8) -0.0971(16) 0.6512(12) 0.190(11) Uani 0.50 1 d PDU E 1
F15 F 0.2186(8) -0.1754(11) 0.6377(9) 0.168(8) Uani 0.50 1 d PDU E 1
F13' F 0.2875(7) -0.1128(13) 0.5978(10) 0.162(7) Uani 0.50 1 d PDU E 2
F14' F 0.2572(8) -0.0962(15) 0.6708(6) 0.153(7) Uani 0.50 1 d PDU E 2
F15' F 0.2251(9) -0.1961(9) 0.6038(13) 0.187(9) Uani 0.50 1 d PDU E 2
F16 F 0.0780(18) 0.052(3) 0.6407(9) 0.296(15) Uani 0.50 1 d PDU E 1
F17 F 0.0542(13) -0.0504(14) 0.5717(16) 0.293(17) Uani 0.50 1 d PDU E 1
F18 F 0.0434(10) 0.093(2) 0.5508(15) 0.183(12) Uani 0.50 1 d PDU E 1
F16' F 0.081(2) 0.092(2) 0.6292(12) 0.339(19) Uani 0.50 1 d PDU E 2
F17' F 0.0641(15) -0.0488(15) 0.6030(14) 0.281(15) Uani 0.50 1 d PDU E 2
F18' F 0.0365(12) 0.060(3) 0.5400(18) 0.198(14) Uani 0.50 1 d PDU E 2
O1 O 0.1845(2) 0.1398(3) 0.3720(2) 0.0661(12) Uani 1 1 d . . .
O2 O 0.10902(18) 0.1954(4) 0.4279(2) 0.0715(12) Uani 1 1 d . . .
O3 O 0.26572(17) 0.0612(3) 0.45853(19) 0.0603(10) Uani 1 1 d . . .
O4 O 0.1621(2) -0.0019(3) 0.4419(2) 0.0768(13) Uani 1 1 d . . .
O5 O 0.2277(2) 0.0249(3) 0.5598(2) 0.0771(13) Uani 1 1 d . . .
O6 O 0.1336(2) 0.1049(4) 0.5400(2) 0.0854(15) Uani 1 1 d . . .
O7 O 0.22548(14) 0.2937(2) 0.44831(15) 0.0464(8) Uani 1 1 d . . .
O8 O 0.17669(16) 0.2806(3) 0.55075(18) 0.0600(10) Uani 1 1 d . . .
O9 O 0.0782(3) 0.3046(7) 0.5363(4) 0.133(3) Uani 1 1 d U . .
N1 N 0.2545(2) 0.3041(4) 0.3439(2) 0.0582(12) Uani 1 1 d . . .
N2 N 0.0073(4) 0.6299(8) 0.1021(4) 0.181(3) Uani 1 1 d DU . .
C1 C 0.3221(4) 0.2580(9) 0.2989(4) 0.106(3) Uani 1 1 d . . .
H1B H 0.3339 0.2289 0.3375 0.159 Uiso 1 1 calc R . .
H1C H 0.3472 0.3011 0.2932 0.159 Uiso 1 1 calc R . .
H1D H 0.3164 0.2117 0.2680 0.159 Uiso 1 1 calc R . .
C2 C 0.2737(3) 0.3079(6) 0.2959(3) 0.0743(18) Uani 1 1 d . . .
C3 C 0.2469(4) 0.3568(7) 0.2465(4) 0.087(3) Uani 1 1 d . . .
H3A H 0.2594 0.3605 0.2127 0.105 Uiso 1 1 calc R . .
C4 C 0.2018(3) 0.4004(6) 0.2464(3) 0.083(2) Uani 1 1 d . . .
H4A H 0.1847 0.4338 0.2127 0.100 Uiso 1 1 calc R . .
C5 C 0.1812(3) 0.3954(5) 0.2962(3) 0.0621(15) Uani 1 1 d . . .
C6 C 0.1352(3) 0.4381(5) 0.2997(3) 0.0702(17) Uani 1 1 d . . .
C7 C 0.1022(3) 0.4870(8) 0.2476(4) 0.126(3) Uani 1 1 d DU . .
C8 C 0.0829(4) 0.4450(10) 0.1924(4) 0.144(3) Uani 1 1 d DU . .
H8B H 0.0918 0.3839 0.1878 0.173 Uiso 1 1 calc R . .
C9 C 0.0508(4) 0.4892(10) 0.1433(5) 0.156(3) Uani 1 1 d DU . .
H9A H 0.0377 0.4585 0.1071 0.188 Uiso 1 1 calc R . .
C10 C 0.0392(4) 0.5815(8) 0.1508(5) 0.157(3) Uani 1 1 d DU . .
C11 C 0.0584(4) 0.6277(10) 0.2054(5) 0.154(3) Uani 1 1 d DU . .
H11A H 0.0501 0.6892 0.2096 0.184 Uiso 1 1 calc R . .
C12 C 0.0904(4) 0.5798(9) 0.2537(5) 0.139(3) Uani 1 1 d DU . .
H12A H 0.1038 0.6100 0.2900 0.167 Uiso 1 1 calc R . .
C13 C 0.1221(3) 0.4315(5) 0.3532(3) 0.0703(17) Uani 1 1 d . . .
H13A H 0.0922 0.4596 0.3563 0.084 Uiso 1 1 calc R . .
C14 C 0.1515(3) 0.3844(5) 0.4032(3) 0.0602(14) Uani 1 1 d . . .
H14A H 0.1408 0.3829 0.4383 0.072 Uiso 1 1 calc R . .
C15 C 0.1959(2) 0.3403(4) 0.4020(3) 0.0489(12) Uani 1 1 d . . .
C16 C 0.2104(2) 0.3454(4) 0.3471(3) 0.0504(13) Uani 1 1 d . . .
C17 C -0.0223(6) 0.5756(12) 0.0518(6) 0.238(6) Uani 1 1 d DU . .
H17A H -0.0048 0.5188 0.0490 0.357 Uiso 1 1 calc R . .
H17B H -0.0266 0.6100 0.0153 0.357 Uiso 1 1 calc R . .
H17C H -0.0550 0.5621 0.0581 0.357 Uiso 1 1 calc R . .
C18 C -0.0129(7) 0.7181(10) 0.1141(7) 0.228(5) Uani 1 1 d DU . .
H18A H 0.0108 0.7476 0.1472 0.342 Uiso 1 1 calc R . .
H18B H -0.0446 0.7088 0.1240 0.342 Uiso 1 1 calc R . .
H18C H -0.0182 0.7566 0.0791 0.342 Uiso 1 1 calc R . .
C101 C 0.1589(4) 0.1102(6) 0.2687(4) 0.113(3) Uani 1 1 d D . .
C102 C 0.1469(4) 0.1392(5) 0.3276(3) 0.077(2) Uani 1 1 d . A .
C103 C 0.0980(4) 0.1615(7) 0.3248(4) 0.097(3) Uani 1 1 d . . .
H10A H 0.0739 0.1585 0.2879 0.117 Uiso 1 1 calc R A .
C104 C 0.0827(3) 0.1885(7) 0.3752(4) 0.084(2) Uani 1 1 d . A .
C105 C 0.0268(4) 0.2194(9) 0.3680(4) 0.131(4) Uani 1 1 d D . .
C106 C 0.3202(9) -0.0374(13) 0.4332(8) 0.091(3) Uani 0.50 1 d PD B 1
C10A C 0.3233(10) -0.0539(14) 0.4403(7) 0.091(3) Uani 0.50 1 d PD C 2
C107 C 0.2694(3) -0.0204(5) 0.4408(3) 0.0743(18) Uani 1 1 d . . .
C108 C 0.2322(4) -0.0865(5) 0.4243(4) 0.089(2) Uani 1 1 d . B .
H10B H 0.2410 -0.1436 0.4114 0.107 Uiso 1 1 calc R . .
C109 C 0.1825(4) -0.0725(6) 0.4258(4) 0.094(3) Uani 1 1 d . . .
C110 C 0.1446(5) -0.1507(6) 0.4020(5) 0.133(6) Uani 1 1 d D D .
C111 C 0.2434(5) -0.1139(6) 0.6125(4) 0.119(4) Uani 1 1 d D . .
C112 C 0.2094(5) -0.0360(6) 0.5846(4) 0.101(3) Uani 1 1 d . E .
C113 C 0.1590(5) -0.0367(8) 0.5908(5) 0.128(4) Uani 1 1 d . . .
H11B H 0.1482 -0.0857 0.6105 0.154 Uiso 1 1 calc R E .
C114 C 0.1254(5) 0.0355(9) 0.5675(5) 0.117(4) Uani 1 1 d . E .
C115 C 0.0747(6) 0.0330(10) 0.5835(7) 0.214(12) Uani 1 1 d D . .

loop_
_atom_site_aniso_label
_atom_site_aniso_U_11
_atom_site_aniso_U_22
_atom_site_aniso_U_33
_atom_site_aniso_U_23
_atom_site_aniso_U_13
_atom_site_aniso_U_12
Nd1 0.0573(3) 0.0433(3) 0.0389(3) 0.00002(9) 0.00978(15) -0.00460(10)
F1 0.209(15) 0.133(10) 0.108(10) -0.060(8) 0.039(10) 0.013(9)
F2 0.208(13) 0.170(14) 0.085(9) -0.035(9) 0.079(9) -0.066(11)
F3 0.217(15) 0.197(14) 0.046(6) -0.032(8) 0.007(8) 0.005(12)
F1' 0.226(16) 0.162(11) 0.105(11) -0.078(9) 0.031(10) -0.058(11)
F2' 0.199(12) 0.183(14) 0.084(9) -0.048(10) 0.062(8) -0.013(11)
F3' 0.243(16) 0.174(13) 0.066(8) 0.005(9) 0.049(9) -0.005(12)
F4 0.064(7) 0.25(2) 0.158(14) 0.008(13) -0.017(8) -0.041(10)
F5 0.102(11) 0.218(19) 0.26(2) 0.072(19) 0.015(14) 0.052(12)
F6 0.080(8) 0.204(18) 0.127(10) -0.041(11) 0.014(7) 0.022(11)
F4' 0.121(11) 0.226(16) 0.129(10) -0.003(11) -0.043(9) 0.043(12)
F5' 0.093(8) 0.184(13) 0.183(13) -0.009(12) 0.028(10) 0.026(9)
F6' 0.109(10) 0.220(17) 0.192(15) 0.008(13) 0.051(11) -0.020(12)
F7 0.142(14) 0.151(11) 0.127(12) -0.041(11) 0.061(11) 0.003(10)
F8 0.136(16) 0.116(9) 0.20(2) -0.085(12) 0.029(17) 0.040(9)
F9 0.094(7) 0.180(13) 0.127(11) -0.080(11) 0.003(8) 0.037(10)
F7' 0.136(16) 0.125(9) 0.094(9) -0.070(8) 0.023(10) 0.010(9)
F8' 0.108(10) 0.222(18) 0.133(11) 0.000(13) 0.001(8) 0.062(13)
F9' 0.105(10) 0.120(8) 0.178(14) -0.036(12) 0.072(11) -0.004(8)
F10 0.147(10) 0.112(9) 0.241(15) -0.038(11) 0.032(11) -0.059(8)
F11 0.200(13) 0.142(12) 0.200(13) -0.089(11) -0.020(11) -0.050(10)
F12 0.189(13) 0.083(8) 0.249(12) -0.005(9) 0.054(12) -0.053(8)
F10' 0.157(10) 0.136(10) 0.206(13) -0.052(10) -0.014(10) -0.049(9)
F11' 0.194(12) 0.097(9) 0.208(12) -0.061(9) -0.003(10) -0.029(8)
F12' 0.173(12) 0.140(10) 0.248(12) -0.005(10) 0.046(10) -0.083(9)
F13 0.28(2) 0.108(13) 0.19(2) 0.046(12) 0.080(18) 0.068(14)
F14 0.175(18) 0.123(12) 0.21(2) 0.042(17) -0.057(17) -0.022(14)
F15 0.30(2) 0.065(9) 0.144(14) 0.045(9) 0.068(14) -0.001(12)
F13' 0.192(17) 0.106(12) 0.185(18) 0.070(13) 0.045(15) 0.049(11)
F14' 0.180(17) 0.137(13) 0.130(11) 0.044(10) 0.018(11) 0.005(13)
F15' 0.260(19) 0.046(7) 0.25(3) 0.002(12) 0.057(19) -0.008(9)
F16 0.24(2) 0.49(4) 0.21(2) 0.17(2) 0.163(18) 0.06(3)
F17 0.20(2) 0.29(2) 0.38(4) 0.15(2) 0.06(3) -0.141(18)
F18 0.101(13) 0.23(3) 0.23(2) 0.04(2) 0.069(14) -0.049(16)
F16' 0.32(3) 0.54(5) 0.22(3) 0.16(3) 0.18(3) 0.08(4)
F17' 0.23(2) 0.34(3) 0.30(3) 0.16(2) 0.12(2) -0.09(2)
F18' 0.107(14) 0.24(3) 0.23(2) 0.07(2) 0.021(13) -0.064(16)
O1 0.086(3) 0.062(3) 0.046(2) -0.0054(17) 0.010(2) -0.004(2)
O2 0.063(3) 0.086(3) 0.058(3) 0.003(2) 0.004(2) -0.003(2)
O3 0.077(3) 0.046(2) 0.057(2) -0.0101(17) 0.017(2) -0.0010(19)
O4 0.089(3) 0.057(3) 0.079(3) -0.008(2) 0.011(2) -0.018(2)
O5 0.103(4) 0.054(2) 0.068(3) 0.014(2) 0.013(3) -0.013(2)
O6 0.093(4) 0.091(4) 0.078(3) 0.017(3) 0.033(3) -0.017(3)
O7 0.056(2) 0.0439(18) 0.0369(17) 0.0038(14) 0.0075(15) 0.0013(15)
O8 0.063(2) 0.064(2) 0.055(2) -0.0008(19) 0.0195(18) 0.0062(19)
O9 0.079(4) 0.167(7) 0.155(6) -0.063(6) 0.036(4) 0.000(4)
N1 0.069(3) 0.064(3) 0.041(2) 0.001(2) 0.015(2) 0.004(2)
N2 0.082(4) 0.295(8) 0.159(5) 0.154(6) 0.021(4) 0.053(5)
C1 0.093(6) 0.165(10) 0.067(4) 0.011(5) 0.036(4) 0.035(6)
C2 0.083(4) 0.096(5) 0.049(3) 0.004(3) 0.027(3) 0.004(4)
C3 0.091(6) 0.128(8) 0.046(4) 0.016(3) 0.025(4) 0.006(4)
C4 0.102(6) 0.103(6) 0.043(3) 0.023(4) 0.016(3) 0.000(5)
C5 0.073(4) 0.067(4) 0.042(3) 0.009(3) 0.007(3) 0.000(3)
C6 0.074(4) 0.073(4) 0.057(3) 0.022(3) 0.005(3) 0.010(3)
C7 0.081(4) 0.199(6) 0.099(4) 0.102(5) 0.026(3) 0.044(4)
C8 0.092(4) 0.227(7) 0.105(4) 0.094(5) 0.011(4) 0.031(5)
C9 0.093(4) 0.252(7) 0.117(4) 0.108(5) 0.016(4) 0.031(5)
C10 0.082(4) 0.255(7) 0.137(4) 0.135(5) 0.033(3) 0.043(4)
C11 0.093(4) 0.223(6) 0.150(5) 0.121(5) 0.039(4) 0.054(4)
C12 0.089(4) 0.200(6) 0.131(4) 0.108(5) 0.037(4) 0.054(4)
C13 0.074(4) 0.070(4) 0.067(4) 0.018(3) 0.019(3) 0.019(3)
C14 0.070(4) 0.061(3) 0.051(3) 0.007(3) 0.018(3) 0.012(3)
C15 0.063(3) 0.043(3) 0.039(3) 0.002(2) 0.011(2) -0.001(2)
C16 0.061(3) 0.049(3) 0.038(3) 0.004(2) 0.008(2) -0.002(2)
C17 0.128(9) 0.343(12) 0.203(9) 0.155(8) -0.027(7) -0.003(10)
C18 0.154(9) 0.330(11) 0.205(10) 0.175(8) 0.057(8) 0.112(8)
C101 0.146(10) 0.127(9) 0.060(5) -0.029(6) 0.017(6) -0.008(8)
C102 0.106(6) 0.070(4) 0.048(4) -0.011(3) 0.007(4) -0.012(4)
C103 0.090(6) 0.126(8) 0.057(5) -0.010(4) -0.015(4) -0.016(5)
C104 0.069(4) 0.099(6) 0.072(5) 0.002(4) -0.006(4) -0.014(4)
C105 0.072(6) 0.180(14) 0.119(9) 0.021(9) -0.014(6) -0.011(7)
C106 0.102(7) 0.066(8) 0.107(8) -0.023(6) 0.030(6) 0.016(6)
C10A 0.102(7) 0.066(8) 0.107(8) -0.023(6) 0.030(6) 0.016(6)
C107 0.095(5) 0.057(4) 0.068(4) -0.012(3) 0.016(4) 0.006(3)
C108 0.105(6) 0.060(4) 0.097(6) -0.020(4) 0.019(5) -0.002(4)
C109 0.123(7) 0.059(4) 0.091(6) -0.013(4) 0.012(5) -0.027(5)
C110 0.135(11) 0.068(6) 0.172(15) -0.038(7) -0.003(10) -0.021(6)
C111 0.182(13) 0.063(5) 0.102(8) 0.027(5) 0.016(8) -0.002(7)
C112 0.154(9) 0.061(4) 0.070(5) 0.013(4) -0.002(5) -0.028(5)
C113 0.145(10) 0.113(8) 0.113(8) 0.054(7) 0.011(7) -0.048(7)
C114 0.121(8) 0.131(9) 0.103(7) 0.028(6) 0.037(6) -0.054(7)
C115 0.128(13) 0.30(3) 0.22(2) 0.15(2) 0.049(14) -0.044(16)

loop_
_atom_type_symbol
_atom_type_description
_atom_type_scat_dispersion_real
_atom_type_scat_dispersion_imag
_atom_type_scat_source
C C 0.0033 0.0016 'International Tables Vol C Tables 4.2.6.8 and 6.1.1.4'
H H 0.0000 0.0000 'International Tables Vol C Tables 4.2.6.8 and 6.1.1.4'
N N 0.0061 0.0033 'International Tables Vol C Tables 4.2.6.8 and 6.1.1.4'
O O 0.0106 0.0060 'International Tables Vol C Tables 4.2.6.8 and 6.1.1.4'
F F 0.0171 0.0103 'International Tables Vol C Tables 4.2.6.8 and 6.1.1.4'
Nd Nd -0.1943 3.0179 'International Tables Vol C Tables 4.2.6.8 and 6.1.1.4'

loop_
_geom_angle_atom_site_label_1
_geom_angle_atom_site_label_2
_geom_angle_atom_site_label_3
_geom_angle
_geom_angle_site_symmetry_1
_geom_angle_site_symmetry_3
_geom_angle_publ_flag
O4 Nd1 O7 136.52(15) . 7_556 ?
O4 Nd1 O7 138.83(15) . . ?
O7 Nd1 O7 67.00(13) 7_556 . ?
O4 Nd1 O2 80.61(18) . . ?
O7 Nd1 O2 142.65(16) 7_556 . ?
O7 Nd1 O2 87.14(14) . . ?
O4 Nd1 O6 75.2(2) . . ?
O7 Nd1 O6 110.42(16) 7_556 . ?
O7 Nd1 O6 135.91(17) . . ?
O2 Nd1 O6 69.50(18) . . ?
O4 Nd1 O3 72.07(16) . . ?
O7 Nd1 O3 73.84(13) 7_556 . ?
O7 Nd1 O3 91.06(13) . . ?
O2 Nd1 O3 135.70(15) . . ?
O6 Nd1 O3 131.85(18) . . ?
O4 Nd1 O1 68.09(16) . . ?
O7 Nd1 O1 121.73(15) 7_556 . ?
O7 Nd1 O1 70.81(13) . . ?
O2 Nd1 O1 69.06(17) . . ?
O6 Nd1 O1 127.85(18) . . ?
O3 Nd1 O1 68.63(16) . . ?
O4 Nd1 O5 70.62(16) . . ?
O7 Nd1 O5 72.70(14) 7_556 . ?
O7 Nd1 O5 138.82(14) . . ?
O2 Nd1 O5 132.28(17) . . ?
O6 Nd1 O5 66.8(2) . . ?
O3 Nd1 O5 69.51(17) . . ?
O1 Nd1 O5 127.93(16) . . ?
O4 Nd1 O8 140.58(16) . . ?
O7 Nd1 O8 68.92(12) 7_556 . ?
O7 Nd1 O8 72.61(13) . . ?
O2 Nd1 O8 78.10(15) . . ?
O6 Nd1 O8 66.41(18) . . ?
O3 Nd1 O8 142.69(13) . . ?
O1 Nd1 O8 131.26(14) . . ?
O5 Nd1 O8 100.80(16) . . ?
O4 Nd1 Nd1 152.43(13) . 7_556 ?
O7 Nd1 Nd1 33.50(8) 7_556 7_556 ?
O7 Nd1 Nd1 33.50(8) . 7_556 ?
O2 Nd1 Nd1 116.53(12) . 7_556 ?
O6 Nd1 Nd1 129.78(14) . 7_556 ?
O3 Nd1 Nd1 81.04(10) . 7_556 ?
O1 Nd1 Nd1 96.79(11) . 7_556 ?
O5 Nd1 Nd1 105.85(12) . 7_556 ?
O8 Nd1 Nd1 66.74(10) . 7_556 ?
C102 O1 Nd1 134.1(5) . . ?
C104 O2 Nd1 135.4(6) . . ?
C107 O3 Nd1 132.9(5) . . ?
C109 O4 Nd1 133.1(5) . . ?
C112 O5 Nd1 137.1(6) . . ?
C114 O6 Nd1 135.7(8) . . ?
C15 O7 Nd1 125.7(3) . 7_556 ?
C15 O7 Nd1 120.4(3) . . ?
Nd1 O7 Nd1 113.00(13) 7_556 . ?
C2 N1 C16 124.5(5) . . ?
C10 N2 C18 118.2(7) . . ?
C10 N2 C17 117.6(8) . . ?
C18 N2 C17 118.0(10) . . ?
N1 C2 C3 117.7(7) . . ?
N1 C2 C1 118.3(6) . . ?
C3 C2 C1 124.0(7) . . ?
C2 C3 C4 121.1(7) . . ?
C3 C4 C5 121.4(7) . . ?
C4 C5 C6 124.9(6) . . ?
C4 C5 C16 116.1(6) . . ?
C6 C5 C16 118.9(6) . . ?
C13 C6 C5 117.5(5) . . ?
C13 C6 C7 121.1(7) . . ?
C5 C6 C7 121.3(7) . . ?
C8 C7 C12 118.2(9) . . ?
C8 C7 C6 122.8(9) . . ?
C12 C7 C6 119.0(9) . . ?
C7 C8 C9 123.6(12) . . ?
C8 C9 C10 117.1(12) . . ?
C9 C10 C11 121.7(9) . . ?
C9 C10 N2 119.3(8) . . ?
C11 C10 N2 119.1(8) . . ?
C10 C11 C12 119.1(12) . . ?
C7 C12 C11 120.3(12) . . ?
C6 C13 C14 123.1(6) . . ?
C15 C14 C13 121.9(6) . . ?
O7 C15 C14 124.6(5) . . ?
O7 C15 C16 119.0(5) . . ?
C14 C15 C16 116.4(5) . . ?
N1 C16 C15 118.6(5) . . ?
N1 C16 C5 119.2(6) . . ?
C15 C16 C5 122.1(6) . . ?
F2 C101 F1' 128.0(16) . . ?
F2 C101 F1 108.7(11) . . ?
F1' C101 F1 38.0(10) . . ?
F2 C101 F3' 69.4(11) . . ?
F1' C101 F3' 106.3(10) . . ?
F1 C101 F3' 135.6(12) . . ?
F2 C101 F3 107.3(11) . . ?
F1' C101 F3 67.4(10) . . ?
F1 C101 F3 104.3(9) . . ?
F3' C101 F3 42.9(10) . . ?
F2 C101 F2' 38.0(10) . . ?
F1' C101 F2' 104.5(11) . . ?
F1 C101 F2' 73.6(11) . . ?
F3' C101 F2' 104.4(11) . . ?
F3 C101 F2' 130.8(14) . . ?
F2 C101 C102 113.5(10) . . ?
F1' C101 C102 115.4(11) . . ?
F1 C101 C102 108.7(10) . . ?
F3' C101 C102 112.3(11) . . ?
F3 C101 C102 114.0(11) . . ?
F2' C101 C102 112.9(10) . . ?
O1 C102 C103 128.6(8) . . ?
O1 C102 C101 114.3(8) . . ?
C103 C102 C101 117.1(7) . . ?
C102 C103 C104 122.2(7) . . ?
O2 C104 C103 128.1(8) . . ?
O2 C104 C105 112.4(8) . . ?
C103 C104 C105 119.4(7) . . ?
F4' C105 F6 125.2(17) . . ?
F4' C105 F5 59.2(11) . . ?
F6 C105 F5 112.1(12) . . ?
F4' C105 F6' 112.5(13) . . ?
F6 C105 F6' 36.0(11) . . ?
F5 C105 F6' 139.6(17) . . ?
F4' C105 F5' 107.5(11) . . ?
F6 C105 F5' 66.8(12) . . ?
F5 C105 F5' 53.2(11) . . ?
F6' C105 F5' 102.7(12) . . ?
F4' C105 F4 45.4(10) . . ?
F6 C105 F4 105.2(11) . . ?
F5 C105 F4 104.3(10) . . ?
F6' C105 F4 75.2(12) . . ?
F5' C105 F4 142.7(13) . . ?
F4' C105 C104 115.9(13) . . ?
F6 C105 C104 117.2(10) . . ?
F5 C105 C104 110.0(11) . . ?
F6' C105 C104 108.6(13) . . ?
F5' C105 C104 108.7(9) . . ?
F4 C105 C104 107.1(11) . . ?
F8 C106 F9 101.8(17) . . ?
F8 C106 F7 101.7(18) . . ?
F9 C106 F7 101.0(16) . . ?
F8 C106 C107 119(2) . . ?
F9 C106 C107 117.5(18) . . ?
F7 C106 C107 113.0(18) . . ?
F8' C10A F7' 110.3(16) . . ?
F8' C10A F9' 108.6(17) . . ?
F7' C10A F9' 107.0(17) . . ?
F8' C10A C107 110.5(18) . . ?
F7' C10A C107 112(2) . . ?
F9' C10A C107 108.8(18) . . ?
O3 C107 C108 128.8(8) . . ?
O3 C107 C106 110.7(9) . . ?
C108 C107 C106 120.3(9) . . ?
O3 C107 C10A 116.7(9) . . ?
C108 C107 C10A 114.4(9) . . ?
C106 C107 C10A 10.5(12) . . ?
C107 C108 C109 123.4(7) . . ?
O4 C109 C108 129.5(7) . . ?
O4 C109 C110 113.2(9) . . ?
C108 C109 C110 117.2(8) . . ?
F11 C110 F12' 129.9(17) . . ?
F11 C110 F10 109.3(12) . . ?
F12' C110 F10 62.9(12) . . ?
F11 C110 F11' 37.0(11) . . ?
F12' C110 F11' 106.4(11) . . ?
F10 C110 F11' 129.3(16) . . ?
F11 C110 F10' 69.3(12) . . ?
F12' C110 F10' 107.9(12) . . ?
F10 C110 F10' 47.4(12) . . ?
F11' C110 F10' 103.6(11) . . ?
F11 C110 F12 106.3(11) . . ?
F12' C110 F12 43.3(11) . . ?
F10 C110 F12 104.5(11) . . ?
F11' C110 F12 71.0(11) . . ?
F10' C110 F12 140.3(15) . . ?
F11 C110 C109 112.8(13) . . ?
F12' C110 C109 114.8(12) . . ?
F10 C110 C109 114.3(11) . . ?
F11' C110 C109 114.6(13) . . ?
F10' C110 C109 108.7(11) . . ?
F12 C110 C109 109.0(11) . . ?
F15' C111 F14 121.8(19) . . ?
F15' C111 F14' 109.6(12) . . ?
F14 C111 F14' 45.2(13) . . ?
F15' C111 F13 61.0(11) . . ?
F14 C111 F13 109.1(13) . . ?
F14' C111 F13 146.3(17) . . ?
F15' C111 F13' 108.1(12) . . ?
F14 C111 F13' 57.5(13) . . ?
F14' C111 F13' 102.7(12) . . ?
F13 C111 F13' 57.0(13) . . ?
F15' C111 F15 40.0(11) . . ?
F14 C111 F15 106.9(12) . . ?
F14' C111 F15 74.3(11) . . ?
F13 C111 F15 100.8(11) . . ?
F13' C111 F15 135.2(14) . . ?
F15' C111 C112 117.4(14) . . ?
F14 C111 C112 120.0(13) . . ?
F14' C111 C112 105.8(13) . . ?
F13 C111 C112 107.0(12) . . ?
F13' C111 C112 112.3(10) . . ?
F15 C111 C112 111.3(13) . . ?
O5 C112 C113 125.1(9) . . ?
O5 C112 C111 117.6(11) . . ?
C113 C112 C111 117.3(8) . . ?
C114 C113 C112 120.7(8) . . ?
O6 C114 C113 127.8(10) . . ?
O6 C114 C115 116.1(12) . . ?
C113 C114 C115 115.8(9) . . ?
F18' C115 F18 24(3) . . ?
F18' C115 F17' 109.3(15) . . ?
F18 C115 F17' 129(3) . . ?
F18' C115 F16 122(5) . . ?
F18 C115 F16 107.5(15) . . ?
F17' C115 F16 79(2) . . ?
F18' C115 F17 85(3) . . ?
F18 C115 F17 108.1(15) . . ?
F17' C115 F17 31(2) . . ?
F16 C115 F17 107.8(15) . . ?
F18' C115 F16' 109.0(17) . . ?
F18 C115 F16' 88(3) . . ?
F17' C115 F16' 107.2(15) . . ?
F16 C115 F16' 28(2) . . ?
F17 C115 F16' 135(2) . . ?
F18' C115 C114 114(2) . . ?
F18 C115 C114 109.9(19) . . ?
F17' C115 C114 113(2) . . ?
F16 C115 C114 114(2) . . ?
F17 C115 C114 109.4(19) . . ?
F16' C115 C114 104(3) . . ?

loop_
_geom_bond_atom_site_label_1
_geom_bond_atom_site_label_2
_geom_bond_distance
_geom_bond_site_symmetry_2
_geom_bond_publ_flag
Nd1 O4 2.449(5) . ?
Nd1 O7 2.464(4) 7_556 ?
Nd1 O7 2.464(4) . ?
Nd1 O2 2.465(5) . ?
Nd1 O6 2.474(5) . ?
Nd1 O3 2.476(4) . ?
Nd1 O1 2.500(5) . ?
Nd1 O5 2.505(5) . ?
Nd1 O8 2.604(4) . ?
Nd1 Nd1 4.1093(8) 7_556 ?
F1 C101 1.321(10) . ?
F2 C101 1.301(10) . ?
F3 C101 1.323(9) . ?
F1' C101 1.309(9) . ?
F2' C101 1.333(10) . ?
F3' C101 1.323(10) . ?
F4 C105 1.357(10) . ?
F5 C105 1.313(10) . ?
F6 C105 1.299(10) . ?
F4' C105 1.287(9) . ?
F5' C105 1.357(10) . ?
F6' C105 1.315(10) . ?
F7 C106 1.325(11) . ?
F8 C106 1.312(10) . ?
F9 C106 1.312(11) . ?
F7' C10A 1.314(10) . ?
F8' C10A 1.306(11) . ?
F9' C10A 1.319(10) . ?
F10 C110 1.314(10) . ?
F11 C110 1.302(10) . ?
F12 C110 1.342(10) . ?
F10' C110 1.331(10) . ?
F11' C110 1.326(10) . ?
F12' C110 1.311(10) . ?
F13 C111 1.332(10) . ?
F14 C111 1.291(10) . ?
F15 C111 1.336(10) . ?
F13' C111 1.333(10) . ?
F14' C111 1.322(10) . ?
F15' C111 1.285(10) . ?
F16 C115 1.324(11) . ?
F17 C115 1.327(11) . ?
F18 C115 1.314(11) . ?
F16' C115 1.329(11) . ?
F17' C115 1.323(11) . ?
F18' C115 1.305(11) . ?
O1 C102 1.244(10) . ?
O2 C104 1.244(9) . ?
O3 C107 1.262(8) . ?
O4 C109 1.263(11) . ?
O5 C112 1.224(10) . ?
O6 C114 1.240(11) . ?
O7 C15 1.341(7) . ?
O7 Nd1 2.464(4) 7_556 ?
N1 C2 1.343(8) . ?
N1 C16 1.361(8) . ?
N2 C10 1.414(11) . ?
N2 C18 1.445(10) . ?
N2 C17 1.457(10) . ?
C1 C2 1.490(11) . ?
C2 C3 1.378(11) . ?
C3 C4 1.382(13) . ?
C4 C5 1.404(10) . ?
C5 C6 1.419(10) . ?
C5 C16 1.430(8) . ?
C6 C13 1.374(10) . ?
C6 C7 1.480(9) . ?
C7 C8 1.383(13) . ?
C7 C12 1.396(13) . ?
C8 C9 1.391(10) . ?
C9 C10 1.392(13) . ?
C10 C11 1.400(13) . ?
C11 C12 1.405(10) . ?
C13 C14 1.397(9) . ?
C14 C15 1.373(9) . ?
C15 C16 1.423(9) . ?
C101 C102 1.535(12) . ?
C102 C103 1.358(14) . ?
C103 C104 1.388(14) . ?
C104 C105 1.553(14) . ?
C106 C107 1.46(3) . ?
C10A C107 1.55(3) . ?
C107 C108 1.373(12) . ?
C108 C109 1.380(14) . ?
C109 C110 1.534(13) . ?
C111 C112 1.493(14) . ?
C112 C113 1.419(18) . ?
C113 C114 1.400(18) . ?
C114 C115 1.52(2) . ?
